data_7040186
loop_
_publ_author_name
'Perlepe, Panagiota S.'
'Cunha-Silva, Lu\'is'
'Bekiari, Vlasoula'
'Gagnon, Kevin J.'
'Teat, Simon J.'
'Escuer, Albert'
'Stamatatos, Theocharis C.'

_publ_section_title
;
 Structural diversity in Ni(II) cluster chemistry: Ni5, Ni6, and {NiNa2}n
 complexes bearing the Schiff-base ligand
 N-naphthalidene-2-amino-5-chlorobenzoic acid.
;
_journal_issue 25
_journal_name_full 'Dalton transactions (Cambridge, England : 2003)'
_journal_page_first 10256
_journal_page_last 10270
_journal_paper_doi 10.1039/c6dt01162d
_journal_volume 45
_journal_year 2016
_chemical_formula_moiety 'C108 H70 Cl6 N6 Ni6 O24, 2(C6 H16 N), 8(C H2 Cl2)'
_chemical_formula_sum 'C128 H118 Cl22 N8 Ni6 O24'
_chemical_formula_weight 3284.46
_space_group_crystal_system monoclinic
_space_group_IT_number 14
_space_group_name_Hall '-P 2yn'
_space_group_name_H-M_alt 'P 1 21/n 1'
_symmetry_space_group_name_Hall '-P 2yn'
_symmetry_space_group_name_H-M 'P 1 21/n 1'
_atom_sites_solution_hydrogens mixed
_audit_creation_date '19 May 2016'
_audit_creation_method 'SHELXL-2014/7 and enCIFer'
_audit_update_record
;
2016-05-20 deposited with the CCDC.
2016-05-23 downloaded from the CCDC.
;
_cell_angle_alpha 90
_cell_angle_beta 99.008(4)
_cell_angle_gamma 90
_cell_formula_units_Z 2
_cell_length_a 14.7531(12)
_cell_length_b 18.2554(16)
_cell_length_c 26.332(2)
_cell_measurement_reflns_used 8348
_cell_measurement_temperature 150(2)
_cell_measurement_theta_max 28.46
_cell_measurement_theta_min 2.50
_cell_volume 7004.4(10)
_computing_cell_refinement 'SAINT (Bruker AXS Inc., 2012)'
_computing_data_collection 'APEX2 (Bruker AXS Inc., 2012)'
_computing_data_reduction 'SAINT (Bruker AXS Inc., 2012)'
_computing_molecular_graphics 'DIAMOND (Brandenburg, 2009)'
_computing_publication_material 'SHELXTL (Sheldrick, 2014)'
_computing_structure_refinement 'SHELXL-2014/7 (Sheldrick, 2014)'
_computing_structure_solution 'SHELXS (Sheldrick, 2014)'
_diffrn_ambient_temperature 150(2)
_diffrn_measured_fraction_theta_full 0.994
_diffrn_measured_fraction_theta_max 0.994
_diffrn_measurement_device_type 'Bruker X8 Kappa CCD APEX II'
_diffrn_measurement_method '\f and \w scans'
_diffrn_radiation_type MoK\a
_diffrn_radiation_wavelength 0.71073
_diffrn_reflns_av_R_equivalents 0.0480
_diffrn_reflns_av_unetI/netI 0.0316
_diffrn_reflns_Laue_measured_fraction_full 0.994
_diffrn_reflns_Laue_measured_fraction_max 0.994
_diffrn_reflns_limit_h_max 17
_diffrn_reflns_limit_h_min -17
_diffrn_reflns_limit_k_max 21
_diffrn_reflns_limit_k_min -21
_diffrn_reflns_limit_l_max 31
_diffrn_reflns_limit_l_min -31
_diffrn_reflns_number 109393
_diffrn_reflns_point_group_measured_fraction_full 0.994
_diffrn_reflns_point_group_measured_fraction_max 0.994
_diffrn_reflns_theta_full 25.027
_diffrn_reflns_theta_max 25.027
_diffrn_reflns_theta_min 3.540
_diffrn_source 'fine-focus sealed tube'
_exptl_absorpt_coefficient_mu 1.280
_exptl_absorpt_correction_T_max 0.876
_exptl_absorpt_correction_T_min 0.657
_exptl_absorpt_correction_type multi-scan
_exptl_absorpt_process_details
; 
'SADABS V2012/1 (Bruker AXS Inc.)' 
;
_exptl_crystal_colour orange
_exptl_crystal_density_diffrn 1.557
_exptl_crystal_description needle
_exptl_crystal_F_000 3352
_exptl_crystal_size_max 0.350
_exptl_crystal_size_mid 0.160
_exptl_crystal_size_min 0.110
_refine_diff_density_max 3.081
_refine_diff_density_min -1.837
_refine_diff_density_rms 0.163
_refine_ls_extinction_method none
_refine_ls_goodness_of_fit_ref 0.916
_refine_ls_hydrogen_treatment mixed
_refine_ls_matrix_type full
_refine_ls_number_parameters 839
_refine_ls_number_reflns 12298
_refine_ls_number_restraints 13
_refine_ls_restrained_S_all 0.916
_refine_ls_R_factor_all 0.1046
_refine_ls_R_factor_gt 0.0986
_refine_ls_shift/su_max 0.000
_refine_ls_shift/su_mean 0.000
_refine_ls_structure_factor_coef Fsqd
_refine_ls_weighting_details 'w=1/[\s^2^(Fo^2^)+(0.1374P)^2^+150.0885P] where P=(Fo^2^+2Fc^2^)/3'
_refine_ls_weighting_scheme calc
_refine_ls_wR_factor_gt 0.2556
_refine_ls_wR_factor_ref 0.2603
_reflns_Friedel_coverage 0.000
_reflns_number_gt 11343
_reflns_number_total 12298
_reflns_threshold_expression 'I > 2\s(I)'
_cod_data_source_file c6dt01162d1.cif
_cod_data_source_block comp3_rev
_cod_database_code 7040186
_shelx_shelxl_version_number 2014/7
_shelx_space_group_comment
;
The symmetry employed for this shelxl refinement is uniquely defined
by the following loop, which should always be used as a source of
symmetry information in preference to the above space-group names.
They are only intended as comments.
;
_shelx_estimated_absorpt_t_min 0.663
_shelx_estimated_absorpt_t_max 0.872

loop_
_space_group_symop_operation_xyz
'x, y, z'
'-x+1/2, y+1/2, -z+1/2'
'-x, -y, -z'
'x-1/2, -y-1/2, z-1/2'

loop_
_atom_site_label
_atom_site_type_symbol
_atom_site_fract_x
_atom_site_fract_y
_atom_site_fract_z
_atom_site_U_iso_or_equiv
_atom_site_adp_type
_atom_site_occupancy
_atom_site_site_symmetry_order
_atom_site_calc_flag
_atom_site_refinement_flags_posn
_atom_site_refinement_flags_adp
Ni1 Ni 0.97533(6) -0.07634(5) 0.01455(3) 0.0121(2) Uani 1 1 d . .
Ni2 Ni 0.85555(6) 0.06985(5) 0.06661(3) 0.0127(2) Uani 1 1 d . .
Ni3 Ni 0.92881(6) -0.22811(5) 0.04853(3) 0.0148(2) Uani 1 1 d . .
Cl1 Cl 0.71205(17) -0.13323(12) 0.25582(8) 0.0339(5) Uani 1 1 d . .
Cl2 Cl 0.80679(17) 0.42718(11) 0.11027(9) 0.0383(6) Uani 1 1 d . .
Cl3 Cl 0.49583(15) 0.34250(11) 0.05677(9) 0.0342(5) Uani 1 1 d . .
O1 O 0.9186(3) 0.0251(3) 0.01104(17) 0.0127(10) Uani 1 1 d D .
H1 H 0.879(4) 0.021(4) -0.0158(18) 0.012(19) Uiso 1 1 d D .
O2 O 0.8129(3) -0.0344(3) 0.08911(19) 0.0170(11) Uani 1 1 d . .
O3 O 0.8675(3) -0.1255(3) 0.04478(18) 0.0136(10) Uani 1 1 d . .
O4 O 0.8797(4) -0.2496(3) -0.02601(19) 0.0198(11) Uani 1 1 d . .
O5 O 0.8909(4) 0.1764(3) 0.04749(19) 0.0186(11) Uani 1 1 d . .
O6 O 0.9638(3) 0.1794(3) -0.02037(18) 0.0144(10) Uani 1 1 d . .
O7 O 1.0134(4) 0.1976(3) -0.12154(19) 0.0197(11) Uani 1 1 d . .
O8 O 0.7404(3) 0.0724(3) 0.01399(19) 0.0189(11) Uani 1 1 d . .
O9 O 0.5980(4) 0.0997(3) -0.0190(2) 0.0270(13) Uani 1 1 d . .
O10 O 0.9667(3) 0.0603(3) 0.12162(19) 0.0186(11) Uani 1 1 d . .
O11 O 1.0417(4) -0.0639(3) 0.08983(19) 0.0185(11) Uani 1 1 d D .
H1W H 1.032(6) -0.103(2) 0.106(3) 0.028 Uiso 1 1 d D U
H2W H 1.022(6) -0.024(2) 0.102(3) 0.028 Uiso 1 1 d D U
O12 O 0.9080(3) -0.1076(3) -0.05839(19) 0.0164(10) Uani 1 1 d D .
H3W H 0.879(5) -0.148(3) -0.062(3) 0.025 Uiso 1 1 d D U
H4W H 0.949(4) -0.101(4) -0.078(3) 0.025 Uiso 1 1 d D U
N1 N 0.8072(4) -0.2632(3) 0.0640(2) 0.0186(13) Uani 1 1 d . .
N2 N 0.9907(4) 0.3174(3) -0.0604(2) 0.0202(13) Uani 1 1 d . .
N3 N 0.7884(4) 0.1183(3) 0.1189(2) 0.0151(12) Uani 1 1 d . .
C1 C 0.8260(5) -0.1000(4) 0.0809(3) 0.0143(14) Uani 1 1 d . .
C2 C 0.8406(6) -0.3127(4) -0.0382(3) 0.0214(16) Uani 1 1 d . .
C3 C 0.7804(5) -0.3481(4) -0.0082(3) 0.0236(17) Uani 1 1 d . .
C4 C 0.7568(5) -0.3121(4) 0.0373(3) 0.0171(15) Uani 1 1 d . .
H4 H 0.7006 -0.3253 0.0482 0.020 Uiso 1 1 calc R U
C5 C 0.7752(5) -0.2310(4) 0.1072(3) 0.0184(15) Uani 1 1 d . .
C6 C 0.7868(5) -0.1545(4) 0.1162(3) 0.0166(15) Uani 1 1 d . .
C7 C 0.7646(5) -0.1256(4) 0.1616(3) 0.0189(15) Uani 1 1 d . .
H7 H 0.7713 -0.0745 0.1681 0.023 Uiso 1 1 calc R U
C8 C 0.7331(5) -0.1704(4) 0.1976(3) 0.0232(17) Uani 1 1 d . .
C9 C 0.7205(6) -0.2445(4) 0.1891(3) 0.0258(17) Uani 1 1 d . .
H9 H 0.6970 -0.2746 0.2134 0.031 Uiso 1 1 calc R U
C10 C 0.7432(5) -0.2742(4) 0.1436(3) 0.0238(17) Uani 1 1 d . .
H10 H 0.7364 -0.3254 0.1377 0.029 Uiso 1 1 calc R U
C11 C 0.7363(6) -0.4162(4) -0.0252(3) 0.0282(18) Uani 1 1 d . .
C12 C 0.7549(7) -0.4485(5) -0.0720(4) 0.035(2) Uani 1 1 d . .
C13 C 0.8173(8) -0.4117(5) -0.1001(3) 0.039(2) Uani 1 1 d . .
H13 H 0.8318 -0.4335 -0.1306 0.047 Uiso 1 1 calc R U
C14 C 0.8558(6) -0.3476(5) -0.0843(3) 0.0300(19) Uani 1 1 d . .
H14 H 0.8950 -0.3244 -0.1048 0.036 Uiso 1 1 calc R U
C15 C 0.7159(9) -0.5170(5) -0.0875(4) 0.049(3) Uani 1 1 d . .
H15 H 0.7314 -0.5392 -0.1176 0.059 Uiso 1 1 calc R U
C16 C 0.6567(9) -0.5527(6) -0.0608(5) 0.058(3) Uani 1 1 d . .
H16 H 0.6291 -0.5978 -0.0727 0.070 Uiso 1 1 calc R U
C17 C 0.6382(8) -0.5204(5) -0.0150(4) 0.045(3) Uani 1 1 d . .
H17 H 0.5975 -0.5445 0.0041 0.054 Uiso 1 1 calc R U
C18 C 0.6769(6) -0.4552(5) 0.0029(4) 0.033(2) Uani 1 1 d . .
H18 H 0.6639 -0.4359 0.0345 0.040 Uiso 1 1 calc R U
C19 C 0.9248(5) 0.2097(4) 0.0137(3) 0.0132(14) Uani 1 1 d . .
C20 C 0.9149(5) 0.2935(4) 0.0148(3) 0.0156(14) Uani 1 1 d . .
C21 C 0.9448(5) 0.3433(4) -0.0195(3) 0.0195(15) Uani 1 1 d . .
C22 C 0.9758(5) 0.3500(4) -0.1051(3) 0.0213(16) Uani 1 1 d . .
H22 H 0.9403 0.3937 -0.1085 0.026 Uiso 1 1 calc R U
C23 C 1.0109(6) 0.3226(5) -0.1495(3) 0.0242(17) Uani 1 1 d . .
C24 C 1.0203(5) 0.2464(5) -0.1572(3) 0.0229(17) Uani 1 1 d . .
C25 C 1.0333(6) 0.2212(5) -0.2077(3) 0.0288(18) Uani 1 1 d . .
H25 H 1.0333 0.1701 -0.2145 0.035 Uiso 1 1 calc R U
C26 C 1.0456(6) 0.2692(6) -0.2453(3) 0.039(2) Uani 1 1 d . .
H26 H 1.0567 0.2506 -0.2775 0.046 Uiso 1 1 calc R U
C27 C 1.0424(6) 0.3467(6) -0.2383(3) 0.035(2) Uani 1 1 d . .
C28 C 1.0233(6) 0.3735(5) -0.1900(3) 0.0306(19) Uani 1 1 d . .
C29 C 1.0217(8) 0.4504(6) -0.1841(4) 0.045(3) Uani 1 1 d . .
H29 H 1.0081 0.4700 -0.1527 0.054 Uiso 1 1 calc R U
C30 C 1.0387(9) 0.4976(7) -0.2216(4) 0.060(4) Uani 1 1 d . .
H30 H 1.0366 0.5489 -0.2159 0.072 Uiso 1 1 calc R U
C31 C 1.0592(8) 0.4714(7) -0.2681(4) 0.056(3) Uani 1 1 d . .
H31 H 1.0726 0.5044 -0.2938 0.067 Uiso 1 1 calc R U
C32 C 1.0596(7) 0.3973(7) -0.2761(3) 0.046(3) Uani 1 1 d . .
H32 H 1.0719 0.3793 -0.3082 0.055 Uiso 1 1 calc R U
C33 C 0.9324(6) 0.4177(4) -0.0132(3) 0.0258(17) Uani 1 1 d . .
H33 H 0.9539 0.4508 -0.0365 0.031 Uiso 1 1 calc R U
C34 C 0.8897(6) 0.4456(4) 0.0260(3) 0.0295(19) Uani 1 1 d . .
H34 H 0.8807 0.4967 0.0296 0.035 Uiso 1 1 calc R U
C35 C 0.8602(6) 0.3945(4) 0.0600(3) 0.0256(18) Uani 1 1 d . .
C36 C 0.8720(5) 0.3209(4) 0.0543(3) 0.0205(16) Uani 1 1 d . .
H36 H 0.8505 0.2879 0.0777 0.025 Uiso 1 1 calc R U
C37 C 0.6688(5) 0.1091(4) 0.0134(3) 0.0190(15) Uani 1 1 d . .
C38 C 0.6625(5) 0.1689(4) 0.0540(3) 0.0159(14) Uani 1 1 d . .
C39 C 0.7191(5) 0.1725(4) 0.1029(3) 0.0160(14) Uani 1 1 d . .
C40 C 0.8080(5) 0.1054(4) 0.1679(3) 0.0187(16) Uani 1 1 d . .
H40 H 0.7670 0.1251 0.1888 0.022 Uiso 1 1 calc R U
C41 C 0.8852(5) 0.0643(4) 0.1942(3) 0.0169(15) Uani 1 1 d . .
C42 C 0.9628(5) 0.0490(4) 0.1706(3) 0.0197(16) Uani 1 1 d . .
C43 C 1.0430(6) 0.0203(6) 0.2022(3) 0.035(2) Uani 1 1 d . .
H43 H 1.0963 0.0124 0.1868 0.042 Uiso 1 1 calc R U
C44 C 1.0470(7) 0.0035(7) 0.2534(4) 0.047(3) Uani 1 1 d . .
H44 H 1.1013 -0.0163 0.2727 0.056 Uiso 1 1 calc R U
C45 C 0.9663(6) 0.0169(6) 0.2773(3) 0.036(2) Uani 1 1 d . .
C46 C 0.8860(6) 0.0463(4) 0.2481(3) 0.0208(16) Uani 1 1 d . .
C47 C 0.8098(6) 0.0555(4) 0.2735(3) 0.0205(16) Uani 1 1 d . .
H47 H 0.7543 0.0746 0.2550 0.025 Uiso 1 1 calc R U
C48 C 0.8136(7) 0.0376(4) 0.3249(3) 0.0282(19) Uani 1 1 d . .
H48 H 0.7614 0.0456 0.3412 0.034 Uiso 1 1 calc R U
C49 C 0.8925(7) 0.0082(5) 0.3528(3) 0.037(2) Uani 1 1 d . .
H49 H 0.8936 -0.0053 0.3877 0.045 Uiso 1 1 calc R U
C50 C 0.9692(8) -0.0013(6) 0.3299(3) 0.045(3) Uani 1 1 d . .
H50 H 1.0240 -0.0201 0.3492 0.054 Uiso 1 1 calc R U
C51 C 0.7078(6) 0.2321(4) 0.1344(3) 0.0214(16) Uani 1 1 d . .
H51 H 0.7476 0.2369 0.1663 0.026 Uiso 1 1 calc R U
C52 C 0.6406(6) 0.2847(4) 0.1210(3) 0.0230(17) Uani 1 1 d . .
H52 H 0.6341 0.3245 0.1434 0.028 Uiso 1 1 calc R U
C53 C 0.5836(5) 0.2785(4) 0.0748(3) 0.0242(17) Uani 1 1 d . .
C54 C 0.5949(5) 0.2216(4) 0.0415(3) 0.0222(16) Uani 1 1 d . .
H54 H 0.5556 0.2187 0.0093 0.027 Uiso 1 1 calc R U
N4 N 0.3891(5) 0.0304(4) 0.0692(3) 0.0359(18) Uani 1 1 d . .
H4A H 0.3859 -0.0161 0.0490 0.043 Uiso 1 1 calc R U
C58 C 0.4865(8) 0.0529(6) 0.0799(6) 0.070(4) Uani 1 1 d . .
H58A H 0.5001 0.0812 0.0499 0.084 Uiso 1 1 calc R U
H58B H 0.4938 0.0868 0.1096 0.084 Uiso 1 1 calc R U
C59 C 0.5560(7) -0.0040(7) 0.0908(4) 0.054(3) Uani 1 1 d . .
H59A H 0.5441 -0.0329 0.1204 0.081 Uiso 1 1 calc R U
H59B H 0.6168 0.0187 0.0986 0.081 Uiso 1 1 calc R U
H59C H 0.5538 -0.0360 0.0607 0.081 Uiso 1 1 calc R U
C60 C 0.3303(10) 0.0817(7) 0.0401(5) 0.062(3) Uani 1 1 d . .
H60A H 0.2667 0.0628 0.0366 0.074 Uiso 1 1 calc R U
H60B H 0.3470 0.0841 0.0052 0.074 Uiso 1 1 calc R U
C61 C 0.3309(12) 0.1593(9) 0.0612(7) 0.092(5) Uani 1 1 d . U
H61A H 0.2751 0.1849 0.0455 0.137 Uiso 1 1 calc R U
H61B H 0.3849 0.1854 0.0532 0.137 Uiso 1 1 calc R U
H61C H 0.3331 0.1575 0.0986 0.137 Uiso 1 1 calc R U
C62 C 0.3652(9) 0.0111(8) 0.1242(5) 0.060(3) Uani 1 1 d . .
H62A H 0.4094 -0.0253 0.1414 0.072 Uiso 1 1 calc R U
H62B H 0.3689 0.0557 0.1458 0.072 Uiso 1 1 calc R U
C63 C 0.2703(8) -0.0194(7) 0.1172(4) 0.051(3) Uani 1 1 d . .
H63A H 0.2261 0.0196 0.1058 0.076 Uiso 1 1 calc R U
H63B H 0.2578 -0.0394 0.1500 0.076 Uiso 1 1 calc R U
H63C H 0.2646 -0.0584 0.0914 0.076 Uiso 1 1 calc R U
Cl4 Cl 0.2311(2) 0.2626(2) 0.42728(14) 0.0690(9) Uani 1 1 d . .
Cl5 Cl 0.2558(3) 0.1960(2) 0.33004(15) 0.0762(10) Uani 1 1 d . .
C55 C 0.2795(9) 0.2748(7) 0.3721(5) 0.063(3) Uani 1 1 d . .
H55A H 0.3467 0.2813 0.3814 0.075 Uiso 1 1 calc R U
H55B H 0.2540 0.3195 0.3539 0.075 Uiso 1 1 calc R U
Cl6 Cl 0.0236(3) 0.3309(2) 0.33215(16) 0.0867(11) Uani 1 1 d . .
Cl7 Cl -0.0099(3) 0.1991(2) 0.3890(3) 0.158(3) Uani 1 1 d . .
C56 C -0.0118(9) 0.2957(7) 0.3878(6) 0.071(4) Uani 1 1 d . .
H56A H -0.0749 0.3129 0.3895 0.086 Uiso 1 1 calc R U
H56B H 0.0290 0.3147 0.4184 0.086 Uiso 1 1 calc R U
Cl8 Cl -0.0233(3) 0.2583(3) 0.1810(3) 0.132(2) Uani 1 1 d . .
Cl9 Cl 0.1447(6) 0.1869(3) 0.1808(2) 0.138(2) Uani 1 1 d . .
C57 C 0.0614(13) 0.2210(13) 0.2225(6) 0.115(8) Uani 1 1 d . .
H57A H 0.0382 0.1801 0.2416 0.138 Uiso 1 1 calc R U
H57B H 0.0905 0.2579 0.2474 0.138 Uiso 1 1 calc R U

loop_
_atom_site_aniso_label
_atom_site_aniso_U_11
_atom_site_aniso_U_22
_atom_site_aniso_U_33
_atom_site_aniso_U_23
_atom_site_aniso_U_13
_atom_site_aniso_U_12
Ni1 0.0138(5) 0.0111(4) 0.0127(4) -0.0004(3) 0.0065(3) -0.0008(3)
Ni2 0.0139(5) 0.0125(4) 0.0129(4) -0.0010(3) 0.0061(3) -0.0004(3)
Ni3 0.0171(5) 0.0127(4) 0.0163(5) 0.0021(3) 0.0078(4) 0.0005(4)
Cl1 0.0526(14) 0.0312(11) 0.0233(10) 0.0030(8) 0.0225(9) 0.0037(10)
Cl2 0.0543(14) 0.0223(10) 0.0458(13) -0.0096(9) 0.0317(11) 0.0018(10)
Cl3 0.0311(11) 0.0231(10) 0.0479(13) -0.0010(9) 0.0045(9) 0.0130(9)
O1 0.017(2) 0.014(2) 0.008(2) -0.0039(19) 0.0014(19) -0.002(2)
O2 0.019(3) 0.016(3) 0.019(3) 0.002(2) 0.011(2) -0.001(2)
O3 0.013(2) 0.014(2) 0.015(2) 0.0000(19) 0.0037(19) -0.0021(19)
O4 0.027(3) 0.016(3) 0.018(3) -0.001(2) 0.007(2) -0.005(2)
O5 0.028(3) 0.013(2) 0.019(3) 0.001(2) 0.015(2) 0.003(2)
O6 0.014(2) 0.014(2) 0.016(2) -0.0002(19) 0.008(2) 0.0023(19)
O7 0.024(3) 0.019(3) 0.017(3) 0.004(2) 0.006(2) 0.000(2)
O8 0.019(3) 0.019(3) 0.018(3) -0.004(2) 0.001(2) 0.005(2)
O9 0.019(3) 0.029(3) 0.031(3) -0.011(2) -0.002(2) 0.000(2)
O10 0.019(3) 0.021(3) 0.017(3) -0.002(2) 0.006(2) 0.001(2)
O11 0.021(3) 0.018(3) 0.017(3) -0.004(2) 0.003(2) -0.001(2)
O12 0.013(2) 0.019(3) 0.019(3) -0.003(2) 0.006(2) -0.006(2)
N1 0.026(3) 0.009(3) 0.023(3) 0.002(2) 0.013(3) 0.003(3)
N2 0.026(3) 0.019(3) 0.018(3) -0.001(3) 0.010(3) 0.000(3)
N3 0.009(3) 0.018(3) 0.020(3) 0.001(2) 0.006(2) -0.003(2)
C1 0.010(3) 0.013(3) 0.020(4) -0.001(3) 0.003(3) 0.002(3)
C2 0.028(4) 0.013(4) 0.021(4) 0.001(3) 0.000(3) 0.001(3)
C3 0.020(4) 0.018(4) 0.032(4) -0.002(3) 0.002(3) 0.003(3)
C4 0.013(3) 0.011(3) 0.027(4) 0.003(3) 0.003(3) -0.005(3)
C5 0.018(4) 0.019(4) 0.020(4) 0.000(3) 0.011(3) 0.001(3)
C6 0.013(3) 0.021(4) 0.017(3) -0.001(3) 0.006(3) -0.001(3)
C7 0.015(4) 0.022(4) 0.021(4) 0.004(3) 0.008(3) 0.006(3)
C8 0.024(4) 0.028(4) 0.021(4) 0.006(3) 0.014(3) 0.004(3)
C9 0.029(4) 0.024(4) 0.028(4) 0.006(3) 0.015(3) 0.003(3)
C10 0.024(4) 0.016(4) 0.033(4) 0.007(3) 0.009(3) 0.003(3)
C11 0.030(5) 0.016(4) 0.037(5) 0.004(3) 0.003(4) 0.007(3)
C12 0.046(6) 0.016(4) 0.041(5) -0.006(4) 0.003(4) -0.002(4)
C13 0.063(7) 0.031(5) 0.025(4) -0.014(4) 0.008(4) -0.006(5)
C14 0.044(5) 0.026(4) 0.023(4) -0.003(3) 0.016(4) -0.001(4)
C15 0.077(8) 0.024(5) 0.044(6) -0.009(4) 0.003(5) -0.015(5)
C16 0.071(8) 0.025(5) 0.073(8) -0.005(5) -0.005(6) -0.022(5)
C17 0.053(6) 0.027(5) 0.054(6) 0.002(4) 0.001(5) -0.019(5)
C18 0.027(4) 0.026(4) 0.045(5) 0.007(4) -0.001(4) -0.006(4)
C19 0.011(3) 0.013(3) 0.015(3) 0.002(3) -0.001(3) 0.001(3)
C20 0.011(3) 0.014(3) 0.023(4) -0.003(3) 0.008(3) -0.002(3)
C21 0.019(4) 0.017(4) 0.023(4) 0.003(3) 0.005(3) 0.000(3)
C22 0.021(4) 0.016(4) 0.027(4) 0.008(3) 0.006(3) -0.004(3)
C23 0.025(4) 0.030(4) 0.016(4) 0.006(3) 0.001(3) 0.001(3)
C24 0.015(4) 0.037(5) 0.018(4) 0.007(3) 0.005(3) 0.002(3)
C25 0.028(4) 0.039(5) 0.020(4) -0.001(4) 0.005(3) 0.006(4)
C26 0.027(5) 0.065(7) 0.024(5) 0.002(4) 0.007(4) 0.007(4)
C27 0.018(4) 0.070(7) 0.017(4) 0.011(4) -0.001(3) -0.013(4)
C28 0.034(5) 0.038(5) 0.018(4) 0.012(4) -0.003(3) -0.009(4)
C29 0.056(7) 0.041(6) 0.035(5) 0.011(4) -0.001(5) -0.022(5)
C30 0.089(9) 0.055(7) 0.030(5) 0.025(5) -0.009(5) -0.035(7)
C31 0.055(7) 0.073(8) 0.033(6) 0.021(5) -0.013(5) -0.036(6)
C32 0.032(5) 0.088(9) 0.015(4) 0.010(5) -0.006(4) -0.012(5)
C33 0.026(4) 0.023(4) 0.031(4) 0.005(3) 0.012(3) 0.002(3)
C34 0.036(5) 0.014(4) 0.041(5) 0.003(3) 0.013(4) 0.005(3)
C35 0.032(5) 0.021(4) 0.027(4) -0.007(3) 0.018(4) 0.002(3)
C36 0.023(4) 0.012(3) 0.031(4) -0.001(3) 0.016(3) -0.004(3)
C37 0.020(4) 0.015(4) 0.023(4) -0.005(3) 0.005(3) -0.007(3)
C38 0.015(3) 0.014(3) 0.019(4) 0.001(3) 0.000(3) 0.003(3)
C39 0.011(3) 0.018(4) 0.021(4) 0.001(3) 0.006(3) -0.003(3)
C40 0.021(4) 0.015(4) 0.024(4) -0.001(3) 0.018(3) -0.001(3)
C41 0.017(4) 0.020(4) 0.015(3) -0.005(3) 0.007(3) -0.003(3)
C42 0.022(4) 0.021(4) 0.016(4) -0.001(3) 0.005(3) 0.001(3)
C43 0.029(5) 0.059(6) 0.019(4) -0.007(4) 0.010(4) 0.005(4)
C44 0.033(5) 0.081(8) 0.028(5) 0.002(5) 0.007(4) 0.016(5)
C45 0.032(5) 0.063(6) 0.015(4) 0.005(4) 0.009(4) 0.014(4)
C46 0.030(4) 0.021(4) 0.013(4) -0.002(3) 0.009(3) 0.004(3)
C47 0.030(4) 0.015(4) 0.018(4) 0.001(3) 0.005(3) -0.001(3)
C48 0.050(5) 0.014(4) 0.026(4) 0.002(3) 0.024(4) -0.003(4)
C49 0.054(6) 0.041(5) 0.020(4) 0.001(4) 0.016(4) 0.007(5)
C50 0.054(6) 0.065(7) 0.014(4) 0.012(4) 0.001(4) 0.017(5)
C51 0.030(4) 0.017(4) 0.020(4) -0.002(3) 0.013(3) 0.004(3)
C52 0.033(4) 0.018(4) 0.022(4) -0.006(3) 0.014(3) -0.002(3)
C53 0.020(4) 0.023(4) 0.032(4) -0.002(3) 0.013(3) 0.004(3)
C54 0.014(4) 0.024(4) 0.029(4) -0.001(3) 0.005(3) 0.001(3)
N4 0.028(4) 0.040(4) 0.042(4) -0.021(4) 0.011(3) -0.011(3)
C58 0.047(7) 0.037(6) 0.110(11) 0.006(7) -0.040(7) -0.006(5)
C59 0.030(5) 0.092(9) 0.036(5) 0.001(6) -0.003(4) -0.019(6)
C60 0.072(9) 0.051(7) 0.056(7) -0.004(6) -0.012(6) 0.010(6)
C61 0.087(8) 0.070(7) 0.111(9) -0.004(7) -0.004(7) -0.007(7)
C62 0.068(8) 0.063(8) 0.054(7) -0.008(6) 0.023(6) 0.005(6)
C63 0.044(6) 0.059(7) 0.051(6) 0.003(5) 0.012(5) -0.008(5)
Cl4 0.0483(17) 0.088(2) 0.069(2) 0.0055(18) 0.0035(15) -0.0002(16)
Cl5 0.073(2) 0.074(2) 0.079(2) -0.0056(18) 0.0036(18) 0.0108(18)
C55 0.055(7) 0.064(8) 0.072(8) 0.012(7) 0.023(6) 0.016(6)
Cl6 0.082(3) 0.090(3) 0.084(3) -0.006(2) 0.002(2) 0.012(2)
Cl7 0.046(2) 0.052(2) 0.349(10) 0.039(4) -0.049(4) 0.0019(17)
C56 0.054(8) 0.058(8) 0.087(10) -0.001(7) -0.036(7) -0.001(6)
Cl8 0.076(3) 0.138(5) 0.171(5) 0.074(4) -0.020(3) -0.018(3)
Cl9 0.204(7) 0.114(4) 0.104(4) -0.022(3) 0.046(4) -0.035(4)
C57 0.101(14) 0.18(2) 0.065(10) 0.007(12) 0.010(9) -0.064(14)

loop_
_atom_type_symbol
_atom_type_description
_atom_type_scat_dispersion_real
_atom_type_scat_dispersion_imag
_atom_type_scat_source
C C 0.0033 0.0016 'International Tables Vol C Tables 4.2.6.8 and 6.1.1.4'
H H 0.0000 0.0000 'International Tables Vol C Tables 4.2.6.8 and 6.1.1.4'
Cl Cl 0.1484 0.1585 'International Tables Vol C Tables 4.2.6.8 and 6.1.1.4'
N N 0.0061 0.0033 'International Tables Vol C Tables 4.2.6.8 and 6.1.1.4'
Ni Ni 0.3393 1.1124 'International Tables Vol C Tables 4.2.6.8 and 6.1.1.4'
O O 0.0106 0.0060 'International Tables Vol C Tables 4.2.6.8 and 6.1.1.4'

loop_
_geom_angle_atom_site_label_1
_geom_angle_atom_site_label_2
_geom_angle_atom_site_label_3
_geom_angle
_geom_angle_site_symmetry_1
_geom_angle_site_symmetry_3
O1 Ni1 O1 84.1(2) 3_755 .
O1 Ni1 O6 95.45(19) 3_755 3_755
O1 Ni1 O6 178.1(2) . 3_755
O1 Ni1 O11 89.6(2) 3_755 .
O1 Ni1 O11 94.2(2) . .
O6 Ni1 O11 84.0(2) 3_755 .
O1 Ni1 O3 176.71(19) 3_755 .
O1 Ni1 O3 94.40(19) . .
O6 Ni1 O3 85.91(19) 3_755 .
O11 Ni1 O3 87.5(2) . .
O1 Ni1 O12 95.79(19) 3_755 .
O1 Ni1 O12 94.25(19) . .
O6 Ni1 O12 87.6(2) 3_755 .
O11 Ni1 O12 170.4(2) . .
O3 Ni1 O12 87.25(19) . .
O8 Ni2 O10 175.5(2) . .
O8 Ni2 N3 90.4(2) . .
O10 Ni2 N3 88.8(2) . .
O8 Ni2 O1 86.9(2) . .
O10 Ni2 O1 94.0(2) . .
N3 Ni2 O1 176.6(2) . .
O8 Ni2 O5 91.6(2) . .
O10 Ni2 O5 92.7(2) . .
N3 Ni2 O5 85.7(2) . .
O1 Ni2 O5 92.35(19) . .
O8 Ni2 O2 87.6(2) . .
O10 Ni2 O2 88.0(2) . .
N3 Ni2 O2 90.2(2) . .
O1 Ni2 O2 91.73(19) . .
O5 Ni2 O2 175.79(19) . .
N1 Ni3 N2 103.6(2) . 3_755
N1 Ni3 O4 86.5(2) . .
N2 Ni3 O4 96.1(2) 3_755 .
N1 Ni3 O6 167.6(2) . 3_755
N2 Ni3 O6 86.4(2) 3_755 3_755
O4 Ni3 O6 85.0(2) . 3_755
N1 Ni3 O7 98.6(2) . 3_755
N2 Ni3 O7 85.8(2) 3_755 3_755
O4 Ni3 O7 174.0(2) . 3_755
O6 Ni3 O7 89.4(2) 3_755 3_755
N1 Ni3 O3 84.3(2) . .
N2 Ni3 O3 168.7(2) 3_755 .
O4 Ni3 O3 92.4(2) . .
O6 Ni3 O3 86.97(19) 3_755 .
O7 Ni3 O3 85.1(2) 3_755 .
Ni2 O1 Ni1 121.4(2) . 3_755
Ni2 O1 Ni1 124.6(2) . .
Ni1 O1 Ni1 95.9(2) 3_755 .
Ni2 O1 H1 107(5) . .
Ni1 O1 H1 103(5) 3_755 .
Ni1 O1 H1 101(5) . .
C1 O2 Ni2 139.4(5) . .
C1 O3 Ni3 122.8(4) . .
C1 O3 Ni1 126.9(4) . .
Ni3 O3 Ni1 93.08(19) . .
C2 O4 Ni3 119.2(5) . .
C19 O5 Ni2 140.2(5) . .
C19 O6 Ni3 121.9(4) . 3_755
C19 O6 Ni1 125.6(4) . 3_755
Ni3 O6 Ni1 94.01(19) 3_755 3_755
C24 O7 Ni3 114.8(5) . 3_755
C37 O8 Ni2 129.8(5) . .
C42 O10 Ni2 124.2(5) . .
Ni1 O11 H1W 108(6) . .
Ni1 O11 H2W 109(6) . .
H1W O11 H2W 114(4) . .
Ni1 O12 H3W 119(6) . .
Ni1 O12 H4W 103(5) . .
H3W O12 H4W 117(4) . .
C4 N1 C5 119.0(6) . .
C4 N1 Ni3 124.4(5) . .
C5 N1 Ni3 116.7(5) . .
C22 N2 C21 119.5(7) . .
C22 N2 Ni3 121.3(5) . 3_755
C21 N2 Ni3 119.1(5) . 3_755
C40 N3 C39 117.0(6) . .
C40 N3 Ni2 122.7(5) . .
C39 N3 Ni2 120.3(5) . .
O2 C1 O3 125.5(6) . .
O2 C1 C6 115.9(6) . .
O3 C1 C6 118.5(6) . .
O4 C2 C14 118.9(7) . .
O4 C2 C3 123.4(7) . .
C14 C2 C3 117.7(7) . .
C2 C3 C11 120.4(7) . .
C2 C3 C4 120.0(7) . .
C11 C3 C4 119.4(7) . .
N1 C4 C3 124.5(7) . .
N1 C4 H4 117.7 . .
C3 C4 H4 117.7 . .
C10 C5 N1 120.7(7) . .
C10 C5 C6 119.3(7) . .
N1 C5 C6 119.5(6) . .
C7 C6 C5 118.5(7) . .
C7 C6 C1 115.9(6) . .
C5 C6 C1 125.6(6) . .
C8 C7 C6 120.8(7) . .
C8 C7 H7 119.6 . .
C6 C7 H7 119.6 . .
C9 C8 C7 121.4(7) . .
C9 C8 Cl1 118.9(6) . .
C7 C8 Cl1 119.7(6) . .
C8 C9 C10 118.2(7) . .
C8 C9 H9 120.9 . .
C10 C9 H9 120.9 . .
C5 C10 C9 121.8(7) . .
C5 C10 H10 119.1 . .
C9 C10 H10 119.1 . .
C18 C11 C12 117.2(8) . .
C18 C11 C3 123.8(8) . .
C12 C11 C3 119.0(8) . .
C15 C12 C11 119.4(9) . .
C15 C12 C13 122.2(9) . .
C11 C12 C13 118.4(8) . .
C14 C13 C12 121.7(8) . .
C14 C13 H13 119.1 . .
C12 C13 H13 119.1 . .
C13 C14 C2 122.7(8) . .
C13 C14 H14 118.6 . .
C2 C14 H14 118.6 . .
C16 C15 C12 122.6(10) . .
C16 C15 H15 118.7 . .
C12 C15 H15 118.7 . .
C15 C16 C17 117.7(9) . .
C15 C16 H16 121.2 . .
C17 C16 H16 121.2 . .
C18 C17 C16 122.2(10) . .
C18 C17 H17 118.9 . .
C16 C17 H17 118.9 . .
C17 C18 C11 120.9(10) . .
C17 C18 H18 119.6 . .
C11 C18 H18 119.6 . .
O5 C19 O6 124.8(6) . .
O5 C19 C20 115.0(6) . .
O6 C19 C20 120.2(6) . .
C36 C20 C21 118.4(7) . .
C36 C20 C19 115.3(6) . .
C21 C20 C19 126.4(6) . .
C33 C21 C20 119.9(7) . .
C33 C21 N2 119.9(7) . .
C20 C21 N2 120.2(6) . .
N2 C22 C23 122.9(7) . .
N2 C22 H22 118.6 . .
C23 C22 H22 118.6 . .
C24 C23 C22 120.9(7) . .
C24 C23 C28 120.0(8) . .
C22 C23 C28 118.5(8) . .
O7 C24 C23 123.0(7) . .
O7 C24 C25 118.6(8) . .
C23 C24 C25 118.3(7) . .
C26 C25 C24 121.2(9) . .
C26 C25 H25 119.4 . .
C24 C25 H25 119.4 . .
C25 C26 C27 122.3(9) . .
C25 C26 H26 118.9 . .
C27 C26 H26 118.9 . .
C32 C27 C26 122.9(9) . .
C32 C27 C28 119.1(10) . .
C26 C27 C28 118.0(8) . .
C29 C28 C27 116.6(8) . .
C29 C28 C23 123.4(8) . .
C27 C28 C23 119.9(8) . .
C30 C29 C28 122.7(11) . .
C30 C29 H29 118.7 . .
C28 C29 H29 118.7 . .
C29 C30 C31 120.7(12) . .
C29 C30 H30 119.6 . .
C31 C30 H30 119.6 . .
C32 C31 C30 118.8(10) . .
C32 C31 H31 120.6 . .
C30 C31 H31 120.6 . .
C31 C32 C27 122.1(10) . .
C31 C32 H32 118.9 . .
C27 C32 H32 118.9 . .
C21 C33 C34 122.1(8) . .
C21 C33 H33 118.9 . .
C34 C33 H33 118.9 . .
C33 C34 C35 117.0(7) . .
C33 C34 H34 121.5 . .
C35 C34 H34 121.5 . .
C36 C35 C34 121.5(7) . .
C36 C35 Cl2 120.0(6) . .
C34 C35 Cl2 118.5(6) . .
C35 C36 C20 121.1(7) . .
C35 C36 H36 119.5 . .
C20 C36 H36 119.5 . .
O8 C37 O9 123.2(7) . .
O8 C37 C38 121.0(6) . .
O9 C37 C38 115.9(6) . .
C54 C38 C39 118.8(7) . .
C54 C38 C37 116.4(7) . .
C39 C38 C37 124.8(6) . .
C51 C39 C38 117.8(7) . .
C51 C39 N3 120.6(7) . .
C38 C39 N3 121.6(6) . .
N3 C40 C41 127.3(6) . .
N3 C40 H40 116.3 . .
C41 C40 H40 116.3 . .
C42 C41 C40 121.6(6) . .
C42 C41 C46 120.0(7) . .
C40 C41 C46 118.1(6) . .
O10 C42 C41 124.2(7) . .
O10 C42 C43 117.7(7) . .
C41 C42 C43 118.0(7) . .
C44 C43 C42 123.6(8) . .
C44 C43 H43 118.2 . .
C42 C43 H43 118.2 . .
C43 C44 C45 118.4(9) . .
C43 C44 H44 120.8 . .
C45 C44 H44 120.8 . .
C46 C45 C50 121.0(8) . .
C46 C45 C44 120.2(8) . .
C50 C45 C44 118.8(9) . .
C47 C46 C45 116.8(7) . .
C47 C46 C41 123.5(7) . .
C45 C46 C41 119.7(7) . .
C48 C47 C46 121.5(8) . .
C48 C47 H47 119.2 . .
C46 C47 H47 119.2 . .
C49 C48 C47 120.9(8) . .
C49 C48 H48 119.6 . .
C47 C48 H48 119.6 . .
C50 C49 C48 119.8(8) . .
C50 C49 H49 120.1 . .
C48 C49 H49 120.1 . .
C49 C50 C45 119.9(9) . .
C49 C50 H50 120.1 . .
C45 C50 H50 120.1 . .
C52 C51 C39 122.4(7) . .
C52 C51 H51 118.8 . .
C39 C51 H51 118.8 . .
C53 C52 C51 119.0(7) . .
C53 C52 H52 120.5 . .
C51 C52 H52 120.5 . .
C52 C53 C54 120.4(7) . .
C52 C53 Cl3 120.7(6) . .
C54 C53 Cl3 118.9(6) . .
C53 C54 C38 121.4(7) . .
C53 C54 H54 119.3 . .
C38 C54 H54 119.3 . .
C60 N4 C58 114.4(9) . .
C60 N4 C62 115.9(9) . .
C58 N4 C62 103.7(9) . .
C60 N4 H4A 107.5 . .
C58 N4 H4A 107.5 . .
C62 N4 H4A 107.5 . .
C59 C58 N4 118.2(10) . .
C59 C58 H58A 107.8 . .
N4 C58 H58A 107.8 . .
C59 C58 H58B 107.8 . .
N4 C58 H58B 107.8 . .
H58A C58 H58B 107.1 . .
C58 C59 H59A 109.5 . .
C58 C59 H59B 109.5 . .
H59A C59 H59B 109.5 . .
C58 C59 H59C 109.5 . .
H59A C59 H59C 109.5 . .
H59B C59 H59C 109.5 . .
N4 C60 C61 116.7(11) . .
N4 C60 H60A 108.1 . .
C61 C60 H60A 108.1 . .
N4 C60 H60B 108.1 . .
C61 C60 H60B 108.1 . .
H60A C60 H60B 107.3 . .
C60 C61 H61A 109.5 . .
C60 C61 H61B 109.5 . .
H61A C61 H61B 109.5 . .
C60 C61 H61C 109.5 . .
H61A C61 H61C 109.5 . .
H61B C61 H61C 109.5 . .
C63 C62 N4 108.1(10) . .
C63 C62 H62A 110.1 . .
N4 C62 H62A 110.1 . .
C63 C62 H62B 110.1 . .
N4 C62 H62B 110.1 . .
H62A C62 H62B 108.4 . .
C62 C63 H63A 109.5 . .
C62 C63 H63B 109.5 . .
H63A C63 H63B 109.5 . .
C62 C63 H63C 109.5 . .
H63A C63 H63C 109.5 . .
H63B C63 H63C 109.5 . .
Cl4 C55 Cl5 110.1(7) . .
Cl4 C55 H55A 109.6 . .
Cl5 C55 H55A 109.6 . .
Cl4 C55 H55B 109.6 . .
Cl5 C55 H55B 109.6 . .
H55A C55 H55B 108.2 . .
Cl6 C56 Cl7 112.1(9) . .
Cl6 C56 H56A 109.2 . .
Cl7 C56 H56A 109.2 . .
Cl6 C56 H56B 109.2 . .
Cl7 C56 H56B 109.2 . .
H56A C56 H56B 107.9 . .
Cl8 C57 Cl9 104.1(9) . .
Cl8 C57 H57A 110.9 . .
Cl9 C57 H57A 110.9 . .
Cl8 C57 H57B 110.9 . .
Cl9 C57 H57B 110.9 . .
H57A C57 H57B 109.0 . .

loop_
_geom_bond_atom_site_label_1
_geom_bond_atom_site_label_2
_geom_bond_distance
_geom_bond_site_symmetry_2
Ni1 O1 2.026(5) 3_755
Ni1 O1 2.028(5) .
Ni1 O6 2.080(5) 3_755
Ni1 O11 2.081(5) .
Ni1 O3 2.090(5) .
Ni1 O12 2.099(5) .
Ni2 O8 2.017(5) .
Ni2 O10 2.018(5) .
Ni2 N3 2.021(6) .
Ni2 O1 2.025(5) .
Ni2 O5 2.095(5) .
Ni2 O2 2.118(5) .
Ni3 N1 2.007(6) .
Ni3 N2 2.013(6) 3_755
Ni3 O4 2.022(5) .
Ni3 O6 2.054(5) 3_755
Ni3 O7 2.054(5) 3_755
Ni3 O3 2.075(5) .
Cl1 C8 1.749(8) .
Cl2 C35 1.747(8) .
Cl3 C53 1.753(8) .
O1 Ni1 2.026(5) 3_755
O1 H1 0.85(2) .
O2 C1 1.238(9) .
O3 C1 1.296(8) .
O4 C2 1.305(9) .
O5 C19 1.245(9) .
O6 C19 1.267(9) .
O6 Ni3 2.054(5) 3_755
O6 Ni1 2.079(5) 3_755
O7 C24 1.310(9) .
O7 Ni3 2.054(5) 3_755
O8 C37 1.250(9) .
O9 C37 1.253(9) .
O10 C42 1.318(9) .
O11 H1W 0.86(2) .
O11 H2W 0.86(2) .
O12 H3W 0.85(2) .
O12 H4W 0.85(2) .
N1 C4 1.295(10) .
N1 C5 1.423(9) .
N2 C22 1.309(10) .
N2 C21 1.437(10) .
N2 Ni3 2.013(6) 3_755
N3 C40 1.299(10) .
N3 C39 1.437(9) .
C1 C6 1.534(10) .
C2 C14 1.420(11) .
C2 C3 1.432(11) .
C3 C11 1.441(12) .
C3 C4 1.456(11) .
C4 H4 0.9500 .
C5 C10 1.380(11) .
C5 C6 1.423(11) .
C6 C7 1.393(10) .
C7 C8 1.385(11) .
C7 H7 0.9500 .
C8 C9 1.379(12) .
C9 C10 1.403(11) .
C9 H9 0.9500 .
C10 H10 0.9500 .
C11 C18 1.423(13) .
C11 C12 1.433(13) .
C12 C15 1.409(13) .
C12 C13 1.434(14) .
C13 C14 1.339(13) .
C13 H13 0.9500 .
C14 H14 0.9500 .
C15 C16 1.371(17) .
C15 H15 0.9500 .
C16 C17 1.406(17) .
C16 H16 0.9500 .
C17 C18 1.371(13) .
C17 H17 0.9500 .
C18 H18 0.9500 .
C19 C20 1.538(10) .
C20 C36 1.393(10) .
C20 C21 1.400(10) .
C21 C33 1.384(11) .
C22 C23 1.440(11) .
C22 H22 0.9500 .
C23 C24 1.416(12) .
C23 C28 1.446(11) .
C24 C25 1.447(11) .
C25 C26 1.357(13) .
C25 H25 0.9500 .
C26 C27 1.429(15) .
C26 H26 0.9500 .
C27 C32 1.410(13) .
C27 C28 1.432(13) .
C28 C29 1.412(14) .
C29 C30 1.363(13) .
C29 H29 0.9500 .
C30 C31 1.391(18) .
C30 H30 0.9500 .
C31 C32 1.370(18) .
C31 H31 0.9500 .
C32 H32 0.9500 .
C33 C34 1.388(12) .
C33 H33 0.9500 .
C34 C35 1.409(12) .
C34 H34 0.9500 .
C35 C36 1.366(11) .
C36 H36 0.9500 .
C37 C38 1.541(10) .
C38 C54 1.388(10) .
C38 C39 1.421(10) .
C39 C51 1.395(10) .
C40 C41 1.446(11) .
C40 H40 0.9500 .
C41 C42 1.412(10) .
C41 C46 1.456(10) .
C42 C43 1.434(12) .
C43 C44 1.376(13) .
C43 H43 0.9500 .
C44 C45 1.452(13) .
C44 H44 0.9500 .
C45 C46 1.413(12) .
C45 C50 1.417(12) .
C46 C47 1.406(11) .
C47 C48 1.384(11) .
C47 H47 0.9500 .
C48 C49 1.384(14) .
C48 H48 0.9500 .
C49 C50 1.374(14) .
C49 H49 0.9500 .
C50 H50 0.9500 .
C51 C52 1.385(11) .
C51 H51 0.9500 .
C52 C53 1.370(12) .
C52 H52 0.9500 .
C53 C54 1.388(11) .
C54 H54 0.9500 .
N4 C60 1.417(14) .
N4 C58 1.479(13) .
N4 C62 1.582(14) .
N4 H4A 1.0000 .
C58 C59 1.455(17) .
C58 H58A 0.9900 .
C58 H58B 0.9900 .
C59 H59A 0.9800 .
C59 H59B 0.9800 .
C59 H59C 0.9800 .
C60 C61 1.521(19) .
C60 H60A 0.9900 .
C60 H60B 0.9900 .
C61 H61A 0.9800 .
C61 H61B 0.9800 .
C61 H61C 0.9800 .
C62 C63 1.492(17) .
C62 H62A 0.9900 .
C62 H62B 0.9900 .
C63 H63A 0.9800 .
C63 H63B 0.9800 .
C63 H63C 0.9800 .
Cl4 C55 1.732(13) .
Cl5 C55 1.815(15) .
C55 H55A 0.9900 .
C55 H55B 0.9900 .
Cl6 C56 1.752(16) .
Cl7 C56 1.765(14) .
C56 H56A 0.9900 .
C56 H56B 0.9900 .
Cl8 C57 1.67(2) .
Cl9 C57 1.88(2) .
C57 H57A 0.9900 .
C57 H57B 0.9900 .

loop_
_geom_hbond_atom_site_label_D
_geom_hbond_atom_site_label_H
_geom_hbond_atom_site_label_A
_geom_hbond_distance_DH
_geom_hbond_distance_HA
_geom_hbond_distance_DA
_geom_hbond_angle_DHA
_geom_hbond_site_symmetry_A
N4 H4A O8 1.00 2.51 3.264(9) 131.8 3_655
N4 H4A O9 1.00 1.75 2.739(9) 169.2 3_655
O11 H1W O7 0.86(2) 1.92(3) 2.744(7) 161(9) 3_755
O11 H2W O10 0.86(2) 1.86(2) 2.712(7) 172(9) .
O12 H3W O4 0.85(2) 2.08(6) 2.781(7) 140(8) .
O12 H4W O10 0.85(2) 1.98(3) 2.811(7) 165(7) 3_755

loop_
_geom_torsion_atom_site_label_1
_geom_torsion_atom_site_label_2
_geom_torsion_atom_site_label_3
_geom_torsion_atom_site_label_4
_geom_torsion
_geom_torsion_site_symmetry_1
Ni2 O2 C1 O3 -11.8(12) .
Ni2 O2 C1 C6 170.0(5) .
Ni3 O3 C1 O2 156.9(6) .
Ni1 O3 C1 O2 32.5(10) .
Ni3 O3 C1 C6 -25.0(8) .
Ni1 O3 C1 C6 -149.3(5) .
Ni3 O4 C2 C14 -141.8(6) .
Ni3 O4 C2 C3 40.0(10) .
O4 C2 C3 C11 177.2(7) .
C14 C2 C3 C11 -1.0(11) .
O4 C2 C3 C4 2.9(12) .
C14 C2 C3 C4 -175.3(7) .
C5 N1 C4 C3 178.7(7) .
Ni3 N1 C4 C3 -0.7(10) .
C2 C3 C4 N1 -25.1(11) .
C11 C3 C4 N1 160.5(7) .
C4 N1 C5 C10 49.1(10) .
Ni3 N1 C5 C10 -131.5(7) .
C4 N1 C5 C6 -138.6(7) .
Ni3 N1 C5 C6 40.8(9) .
C10 C5 C6 C7 -0.4(11) .
N1 C5 C6 C7 -172.8(7) .
C10 C5 C6 C1 176.8(7) .
N1 C5 C6 C1 4.4(11) .
O2 C1 C6 C7 -17.6(9) .
O3 C1 C6 C7 164.0(6) .
O2 C1 C6 C5 165.1(7) .
O3 C1 C6 C5 -13.2(11) .
C5 C6 C7 C8 0.8(11) .
C1 C6 C7 C8 -176.7(7) .
C6 C7 C8 C9 -1.6(12) .
C6 C7 C8 Cl1 176.4(6) .
C7 C8 C9 C10 1.9(12) .
Cl1 C8 C9 C10 -176.0(6) .
N1 C5 C10 C9 173.2(7) .
C6 C5 C10 C9 0.9(12) .
C8 C9 C10 C5 -1.6(12) .
C2 C3 C11 C18 179.0(8) .
C4 C3 C11 C18 -6.7(12) .
C2 C3 C11 C12 1.1(12) .
C4 C3 C11 C12 175.4(8) .
C18 C11 C12 C15 -1.4(13) .
C3 C11 C12 C15 176.6(9) .
C18 C11 C12 C13 -177.6(9) .
C3 C11 C12 C13 0.4(13) .
C15 C12 C13 C14 -178.2(10) .
C11 C12 C13 C14 -2.1(15) .
C12 C13 C14 C2 2.3(16) .
O4 C2 C14 C13 -179.0(9) .
C3 C2 C14 C13 -0.7(13) .
C11 C12 C15 C16 3.5(17) .
C13 C12 C15 C16 179.5(11) .
C12 C15 C16 C17 -2.9(18) .
C15 C16 C17 C18 0.3(18) .
C16 C17 C18 C11 1.7(16) .
C12 C11 C18 C17 -1.1(13) .
C3 C11 C18 C17 -178.9(9) .
Ni2 O5 C19 O6 -11.4(12) .
Ni2 O5 C19 C20 167.5(5) .
Ni3 O6 C19 O5 -147.3(6) 3_755
Ni1 O6 C19 O5 -24.2(10) 3_755
Ni3 O6 C19 C20 33.9(8) 3_755
Ni1 O6 C19 C20 157.0(5) 3_755
O5 C19 C20 C36 1.9(10) .
O6 C19 C20 C36 -179.2(7) .
O5 C19 C20 C21 -178.3(7) .
O6 C19 C20 C21 0.6(11) .
C36 C20 C21 C33 0.9(11) .
C19 C20 C21 C33 -179.0(7) .
C36 C20 C21 N2 179.1(7) .
C19 C20 C21 N2 -0.8(12) .
C22 N2 C21 C33 -38.4(11) .
Ni3 N2 C21 C33 145.0(6) 3_755
C22 N2 C21 C20 143.4(7) .
Ni3 N2 C21 C20 -33.3(9) 3_755
C21 N2 C22 C23 -172.9(7) .
Ni3 N2 C22 C23 3.7(10) 3_755
N2 C22 C23 C24 33.3(12) .
N2 C22 C23 C28 -155.9(8) .
Ni3 O7 C24 C23 -38.8(9) 3_755
Ni3 O7 C24 C25 144.5(6) 3_755
C22 C23 C24 O7 -12.0(12) .
C28 C23 C24 O7 177.3(7) .
C22 C23 C24 C25 164.7(7) .
C28 C23 C24 C25 -6.0(11) .
O7 C24 C25 C26 -176.6(8) .
C23 C24 C25 C26 6.5(12) .
C24 C25 C26 C27 -2.7(13) .
C25 C26 C27 C32 176.7(9) .
C25 C26 C27 C28 -1.6(13) .
C32 C27 C28 C29 1.0(13) .
C26 C27 C28 C29 179.3(9) .
C32 C27 C28 C23 -176.4(8) .
C26 C27 C28 C23 2.0(12) .
C24 C23 C28 C29 -175.3(9) .
C22 C23 C28 C29 13.8(13) .
C24 C23 C28 C27 1.8(12) .
C22 C23 C28 C27 -169.1(8) .
C27 C28 C29 C30 -1.1(15) .
C23 C28 C29 C30 176.1(10) .
C28 C29 C30 C31 -0.2(18) .
C29 C30 C31 C32 1.6(18) .
C30 C31 C32 C27 -1.7(16) .
C26 C27 C32 C31 -177.9(10) .
C28 C27 C32 C31 0.4(14) .
C20 C21 C33 C34 -0.9(13) .
N2 C21 C33 C34 -179.2(8) .
C21 C33 C34 C35 0.9(13) .
C33 C34 C35 C36 -0.9(13) .
C33 C34 C35 Cl2 179.5(7) .
C34 C35 C36 C20 0.9(13) .
Cl2 C35 C36 C20 -179.5(6) .
C21 C20 C36 C35 -0.9(12) .
C19 C20 C36 C35 179.0(7) .
Ni2 O8 C37 O9 -172.1(5) .
Ni2 O8 C37 C38 7.1(10) .
O8 C37 C38 C54 159.7(7) .
O9 C37 C38 C54 -21.0(10) .
O8 C37 C38 C39 -21.7(11) .
O9 C37 C38 C39 157.6(7) .
C54 C38 C39 C51 -4.4(10) .
C37 C38 C39 C51 177.0(7) .
C54 C38 C39 N3 178.0(6) .
C37 C38 C39 N3 -0.5(11) .
C40 N3 C39 C51 31.9(9) .
Ni2 N3 C39 C51 -144.8(6) .
C40 N3 C39 C38 -150.6(7) .
Ni2 N3 C39 C38 32.7(8) .
C39 N3 C40 C41 -167.7(7) .
Ni2 N3 C40 C41 8.9(10) .
N3 C40 C41 C42 16.9(12) .
N3 C40 C41 C46 -170.0(7) .
Ni2 O10 C42 C41 -20.7(10) .
Ni2 O10 C42 C43 160.3(6) .
C40 C41 C42 O10 -10.4(12) .
C46 C41 C42 O10 176.8(7) .
C40 C41 C42 C43 168.6(8) .
C46 C41 C42 C43 -4.3(11) .
O10 C42 C43 C44 -177.6(9) .
C41 C42 C43 C44 3.4(14) .
C42 C43 C44 C45 -1.3(17) .
C43 C44 C45 C46 0.2(17) .
C43 C44 C45 C50 178.9(11) .
C50 C45 C46 C47 -0.7(14) .
C44 C45 C46 C47 178.1(9) .
C50 C45 C46 C41 -179.9(9) .
C44 C45 C46 C41 -1.2(14) .
C42 C41 C46 C47 -175.9(7) .
C40 C41 C46 C47 11.0(11) .
C42 C41 C46 C45 3.3(12) .
C40 C41 C46 C45 -169.8(8) .
C45 C46 C47 C48 0.8(12) .
C41 C46 C47 C48 180.0(7) .
C46 C47 C48 C49 -1.5(12) .
C47 C48 C49 C50 2.0(14) .
C48 C49 C50 C45 -1.9(16) .
C46 C45 C50 C49 1.2(17) .
C44 C45 C50 C49 -177.5(11) .
C38 C39 C51 C52 3.8(11) .
N3 C39 C51 C52 -178.6(7) .
C39 C51 C52 C53 -0.6(12) .
C51 C52 C53 C54 -2.0(12) .
C51 C52 C53 Cl3 178.5(6) .
C52 C53 C54 C38 1.3(12) .
Cl3 C53 C54 C38 -179.2(6) .
C39 C38 C54 C53 2.0(11) .
C37 C38 C54 C53 -179.3(7) .
C60 N4 C58 C59 -156.4(12) .
C62 N4 C58 C59 76.5(14) .
C58 N4 C60 C61 -55.2(17) .
C62 N4 C60 C61 65.4(16) .
C60 N4 C62 C63 59.2(13) .
C58 N4 C62 C63 -174.6(10) .
